data_7159093
loop_
_publ_author_name
'Dong, Jie'
'Lei, Yu'
'Hu, Qiong'
'Zong, Lingli'
'Zhang, Ke'
'Zhang, Yajuan'
'Hu, Yimin'

_publ_section_title
;
 Fused diethynylbenzenes and phenanthrenes <i>via</i> arynes with
 alkynylsilanes.
;
_journal_issue 13
_journal_name_full 'Organic &amp; biomolecular chemistry'
_journal_page_first 2715
_journal_page_last 2719
_journal_paper_doi 10.1039/d2ob02046g
_journal_volume 21
_journal_year 2023
_chemical_formula_moiety 'C37 H30 O4'
_chemical_formula_sum 'C37 H30 O4'
_chemical_formula_weight 538.61
_space_group_crystal_system triclinic
_space_group_IT_number 2
_space_group_name_Hall '-P 1'
_space_group_name_H-M_alt 'P -1'
_atom_sites_solution_hydrogens geom
_atom_sites_solution_primary dual
_audit_creation_date 2022-11-28
_audit_creation_method
;
Olex2 1.5
(compiled 2022.04.07 svn.rca3783a0 for OlexSys, GUI svn.r6498)
;
_audit_update_record
;
2022-11-28 deposited with the CCDC.	2023-01-18 downloaded from the CCDC.
;
_cell_angle_alpha 63.593(6)
_cell_angle_beta 77.553(7)
_cell_angle_gamma 72.143(7)
_cell_formula_units_Z 2
_cell_length_a 10.912(5)
_cell_length_b 13.188(6)
_cell_length_c 13.432(7)
_cell_measurement_reflns_used 2781
_cell_measurement_temperature 300.00
_cell_measurement_theta_max 21.130
_cell_measurement_theta_min 2.271
_cell_volume 1640.8(14)
_computing_cell_refinement 'SAINT v8.37A (Bruker, 2015)'
_computing_data_collection 'Bruker SMART APEX II diffractrometer'
_computing_data_reduction 'SAINT v8.37A (Bruker, 2015)'
_computing_molecular_graphics 'Olex2 1.5 (Dolomanov et al., 2009)'
_computing_publication_material 'Olex2 1.5 (Dolomanov et al., 2009)'
_computing_structure_refinement 'SHELXL 2019/2 (Sheldrick, 2015)'
_computing_structure_solution 'SHELXT 2014/5 (Sheldrick, 2014)'
_diffrn_ambient_temperature 300.00
_diffrn_detector 'CCD area detector'
_diffrn_detector_area_resol_mean 7.9
_diffrn_detector_type 'CCD area detector'
_diffrn_measured_fraction_theta_full 0.998
_diffrn_measured_fraction_theta_max 0.981
_diffrn_measurement_device 'three-circle diffractometer'
_diffrn_measurement_device_type 'Bruker APEX-II CCD'
_diffrn_measurement_method '\f and \w scans'
_diffrn_radiation_monochromator graphite
_diffrn_radiation_probe x-ray
_diffrn_radiation_type MoK\a
_diffrn_radiation_wavelength 0.71073
_diffrn_reflns_av_R_equivalents 0.0552
_diffrn_reflns_av_unetI/netI 0.0842
_diffrn_reflns_Laue_measured_fraction_full 0.998
_diffrn_reflns_Laue_measured_fraction_max 0.981
_diffrn_reflns_limit_h_max 14
_diffrn_reflns_limit_h_min -14
_diffrn_reflns_limit_k_max 16
_diffrn_reflns_limit_k_min -17
_diffrn_reflns_limit_l_max 17
_diffrn_reflns_limit_l_min -17
_diffrn_reflns_number 19515
_diffrn_reflns_point_group_measured_fraction_full 0.998
_diffrn_reflns_point_group_measured_fraction_max 0.981
_diffrn_reflns_theta_full 25.242
_diffrn_reflns_theta_max 27.544
_diffrn_reflns_theta_min 1.700
_diffrn_source 'sealed X-ray tube'
_diffrn_source_current 30.0
_diffrn_source_power 1.5
_diffrn_source_target Mo
_diffrn_source_type 'Incoatec I\ms'
_diffrn_source_voltage 50.0
_diffrn_standards_number 0
_exptl_absorpt_coefficient_mu 0.070
_exptl_absorpt_correction_T_max 0.7456
_exptl_absorpt_correction_T_min 0.6402
_exptl_absorpt_correction_type multi-scan
_exptl_absorpt_process_details
'SADABS-2016/2 (Bruker,2016/2) was used for absorption correction. wR2(int) was 0.1069 before and 0.0567 after correction. The Ratio of minimum to maximum transmission is 0.8586. The \l/2 correction factor is Not present.'
_exptl_crystal_colour 'clear light colourless'
_exptl_crystal_colour_lustre clear
_exptl_crystal_colour_modifier light
_exptl_crystal_colour_primary colourless
_exptl_crystal_density_diffrn 1.090
_exptl_crystal_description block
_exptl_crystal_F_000 568
_exptl_crystal_recrystallization_method
'The crystals were growth by means of evaporation of a mixture of n-hexane and toluene at RT.'
_exptl_crystal_size_max 0.21
_exptl_crystal_size_mid 0.2
_exptl_crystal_size_min 0.19
_refine_diff_density_max 0.209
_refine_diff_density_min -0.182
_refine_diff_density_rms 0.047
_refine_ls_extinction_coef 0.017(3)
_refine_ls_extinction_expression Fc^*^=kFc[1+0.001xFc^2^\l^3^/sin(2\q)]^-1/4^
_refine_ls_extinction_method 'SHELXL-2019/2 (Sheldrick 2019)'
_refine_ls_goodness_of_fit_ref 0.931
_refine_ls_hydrogen_treatment constr
_refine_ls_matrix_type full
_refine_ls_number_parameters 375
_refine_ls_number_reflns 7421
_refine_ls_number_restraints 0
_refine_ls_restrained_S_all 0.931
_refine_ls_R_factor_all 0.1313
_refine_ls_R_factor_gt 0.0642
_refine_ls_shift/su_max 0.000
_refine_ls_shift/su_mean 0.000
_refine_ls_structure_factor_coef Fsqd
_refine_ls_weighting_details 'w=1/[\s^2^(Fo^2^)+(0.1103P)^2^] where P=(Fo^2^+2Fc^2^)/3'
_refine_ls_weighting_scheme calc
_refine_ls_wR_factor_gt 0.1768
_refine_ls_wR_factor_ref 0.2149
_reflns_Friedel_coverage 0.000
_reflns_number_gt 3414
_reflns_number_total 7421
_reflns_threshold_expression 'I > 2\s(I)'
_cod_data_source_file d2ob02046g2.cif
_cod_data_source_block 220619c_0m_a
_cod_depositor_comments 'Adding full bibliography for 7159093--7159096.cif.'
_cod_database_code 7159093
_shelx_shelxl_version_number 2019/2
_shelx_space_group_comment
;
The symmetry employed for this shelxl refinement is uniquely defined
by the following loop, which should always be used as a source of
symmetry information in preference to the above space-group names.
They are only intended as comments.
;
_shelx_estimated_absorpt_t_max 0.987
_shelx_estimated_absorpt_t_min 0.985
_exptl_crystal_mounting_method 'The title complex was mounted in a sealed capillary.'
_olex2_refinement_description
;
1. Fixed Uiso
 At 1.2 times of:
  All C(H) groups, All C(H,H) groups
 At 1.5 times of:
  All C(H,H,H) groups
2.a Secondary CH2 refined with riding coordinates:
 C31(H31A,H31B), C33(H33A,H33B)
2.b Aromatic/amide H refined with riding coordinates:
 C9(H9), C6(H6), C4(H4), C7(H7), C3(H3), C25(H25), C21(H21), C26(H26),
 C19(H19), C20(H20), C28(H28), C29(H29), C17(H17), C18(H18)
2.c Idealised Me refined as rotating group:
 C37(H37A,H37B,H37C), C1(H1A,H1B,H1C), C36(H36A,H36B,H36C), C30(H30A,H30B,H30C)
;
_olex2_submission_special_instructions 'No special instructions were received'

loop_
_space_group_symop_operation_xyz
'x, y, z'
'-x, -y, -z'

loop_
_atom_site_label
_atom_site_type_symbol
_atom_site_fract_x
_atom_site_fract_y
_atom_site_fract_z
_atom_site_U_iso_or_equiv
_atom_site_adp_type
_atom_site_occupancy
_atom_site_site_symmetry_order
_atom_site_calc_flag
_atom_site_refinement_flags_posn
_atom_site_refinement_flags_adp
_atom_site_refinement_flags_occupancy
_atom_site_disorder_assembly
_atom_site_disorder_group
O2 O 0.24406(16) 0.88066(15) 0.59101(14) 0.0636(5) Uani 1 1 d . . . . .
O3 O 0.50827(19) 0.87124(17) 0.43352(16) 0.0802(6) Uani 1 1 d . . . . .
O4 O 0.55759(19) 0.74376(18) 0.60521(17) 0.0840(6) Uani 1 1 d . . . . .
O1 O 0.18046(19) 0.87002(17) 0.45042(17) 0.0821(6) Uani 1 1 d . . . . .
C8 C 0.2194(2) 0.41056(19) 0.60752(17) 0.0446(5) Uani 1 1 d . . . . .
C11 C 0.3388(2) 0.59733(19) 0.48258(17) 0.0464(6) Uani 1 1 d . . . . .
C12 C 0.3148(2) 0.55880(19) 0.59786(17) 0.0455(6) Uani 1 1 d . . . . .
C10 C 0.3039(2) 0.54293(19) 0.42754(17) 0.0476(6) Uani 1 1 d . . . . .
C13 C 0.2548(2) 0.46685(19) 0.66192(17) 0.0455(6) Uani 1 1 d . . . . .
C34 C 0.2572(2) 0.8368(2) 0.51574(19) 0.0521(6) Uani 1 1 d . . . . .
C5 C 0.1508(2) 0.3152(2) 0.66836(17) 0.0478(6) Uani 1 1 d . . . . .
C14 C 0.3232(2) 0.5846(2) 0.3079(2) 0.0517(6) Uani 1 1 d . . . . .
C9 C 0.2451(2) 0.4508(2) 0.49181(18) 0.0491(6) Uani 1 1 d . . . . .
H9 H 0.221823 0.414237 0.455820 0.059 Uiso 1 1 calc R U . . .
C31 C 0.4019(2) 0.6975(2) 0.43373(19) 0.0536(6) Uani 1 1 d . . . . .
H31A H 0.361725 0.759176 0.368101 0.064 Uiso 1 1 calc R U . . .
H31B H 0.493449 0.672548 0.413664 0.064 Uiso 1 1 calc R U . . .
C22 C 0.2244(2) 0.4372(2) 0.77963(19) 0.0524(6) Uani 1 1 d . . . . .
C24 C 0.1629(2) 0.3919(2) 0.99326(19) 0.0575(7) Uani 1 1 d . . . . .
C35 C 0.4917(2) 0.7824(2) 0.5307(2) 0.0575(7) Uani 1 1 d . . . . .
C32 C 0.3793(2) 0.7383(2) 0.52926(18) 0.0497(6) Uani 1 1 d . . . . .
C33 C 0.3581(2) 0.6309(2) 0.63787(18) 0.0527(6) Uani 1 1 d . . . . .
H33A H 0.437709 0.588204 0.673603 0.063 Uiso 1 1 calc R U . . .
H33B H 0.292348 0.654159 0.690079 0.063 Uiso 1 1 calc R U . . .
C6 C 0.0457(2) 0.3160(2) 0.6263(2) 0.0571(6) Uani 1 1 d . . . . .
H6 H 0.017816 0.377226 0.559934 0.068 Uiso 1 1 calc R U . . .
C23 C 0.1971(3) 0.4176(2) 0.8763(2) 0.0586(7) Uani 1 1 d . . . . .
C15 C 0.3354(2) 0.6205(2) 0.2085(2) 0.0571(6) Uani 1 1 d . . . . .
C4 C 0.1901(3) 0.2221(2) 0.76741(19) 0.0608(7) Uani 1 1 d . . . . .
H4 H 0.260772 0.219072 0.797792 0.073 Uiso 1 1 calc R U . . .
C7 C -0.0190(3) 0.2279(2) 0.6804(2) 0.0634(7) Uani 1 1 d . . . . .
H7 H -0.089595 0.230794 0.650111 0.076 Uiso 1 1 calc R U . . .
C16 C 0.3454(3) 0.6635(2) 0.08886(19) 0.0627(7) Uani 1 1 d . . . . .
C2 C 0.0199(3) 0.1355(2) 0.7791(2) 0.0659(7) Uani 1 1 d . . . . .
C27 C 0.0979(3) 0.3415(3) 1.2210(2) 0.0703(8) Uani 1 1 d . . . . .
C3 C 0.1255(3) 0.1343(2) 0.8211(2) 0.0706(8) Uani 1 1 d . . . . .
H3 H 0.153656 0.072673 0.887125 0.085 Uiso 1 1 calc R U . . .
C25 C 0.1873(3) 0.4556(3) 1.0409(2) 0.0784(9) Uani 1 1 d . . . . .
H25 H 0.225970 0.517334 0.996905 0.094 Uiso 1 1 calc R U . . .
C37 C 0.1304(3) 0.9721(3) 0.5909(3) 0.0788(8) Uani 1 1 d . . . . .
H37A H 0.129374 1.037168 0.519552 0.118 Uiso 1 1 calc R U . . .
H37B H 0.131409 0.996501 0.648167 0.118 Uiso 1 1 calc R U . . .
H37C H 0.054561 0.943644 0.604838 0.118 Uiso 1 1 calc R U . . .
C21 C 0.2389(3) 0.7258(3) 0.0304(2) 0.0853(9) Uani 1 1 d . . . . .
H21 H 0.158260 0.741387 0.068294 0.102 Uiso 1 1 calc R U . . .
C26 C 0.1553(3) 0.4296(3) 1.1530(2) 0.0836(9) Uani 1 1 d . . . . .
H26 H 0.173785 0.473973 1.183092 0.100 Uiso 1 1 calc R U . . .
C19 C 0.3644(4) 0.7447(3) -0.1419(3) 0.0945(11) Uani 1 1 d . . . . .
H19 H 0.370904 0.773409 -0.219378 0.113 Uiso 1 1 calc R U . . .
C20 C 0.2508(4) 0.7657(3) -0.0845(3) 0.1021(11) Uani 1 1 d . . . . .
H20 H 0.177467 0.808282 -0.122816 0.122 Uiso 1 1 calc R U . . .
C1 C -0.0566(3) 0.0410(3) 0.8399(3) 0.0963(10) Uani 1 1 d . . . . .
H1A H -0.137639 0.072024 0.873295 0.144 Uiso 1 1 calc R U . . .
H1B H -0.007733 -0.024443 0.896960 0.144 Uiso 1 1 calc R U . . .
H1C H -0.072146 0.016260 0.787456 0.144 Uiso 1 1 calc R U . . .
C36 C 0.6166(3) 0.9194(3) 0.4189(3) 0.1061(12) Uani 1 1 d . . . . .
H36A H 0.609937 0.991104 0.353196 0.159 Uiso 1 1 calc R U . . .
H36B H 0.695774 0.864921 0.410990 0.159 Uiso 1 1 calc R U . . .
H36C H 0.616076 0.934183 0.482855 0.159 Uiso 1 1 calc R U . . .
C30 C 0.0632(3) 0.3143(3) 1.3438(2) 0.1011(11) Uani 1 1 d . . . . .
H30A H 0.140334 0.277102 1.382017 0.152 Uiso 1 1 calc R U . . .
H30B H 0.005583 0.263125 1.374176 0.152 Uiso 1 1 calc R U . . .
H30C H 0.021563 0.385356 1.353372 0.152 Uiso 1 1 calc R U . . .
C28 C 0.0710(4) 0.2796(3) 1.1719(3) 0.1210(15) Uani 1 1 d . . . . .
H28 H 0.030654 0.218995 1.215629 0.145 Uiso 1 1 calc R U . . .
C29 C 0.1024(4) 0.3049(3) 1.0594(2) 0.1053(12) Uani 1 1 d . . . . .
H29 H 0.081933 0.262039 1.028662 0.126 Uiso 1 1 calc R U . . .
C17 C 0.4608(3) 0.6399(4) 0.0299(3) 0.1273(17) Uani 1 1 d . . . . .
H17 H 0.534579 0.595729 0.067237 0.153 Uiso 1 1 calc R U . . .
C18 C 0.4690(4) 0.6817(5) -0.0859(3) 0.1417(19) Uani 1 1 d . . . . .
H18 H 0.548471 0.665376 -0.125086 0.170 Uiso 1 1 calc R U . . .

loop_
_atom_site_aniso_label
_atom_site_aniso_U_11
_atom_site_aniso_U_22
_atom_site_aniso_U_33
_atom_site_aniso_U_23
_atom_site_aniso_U_13
_atom_site_aniso_U_12
O2 0.0588(11) 0.0700(11) 0.0733(11) -0.0457(10) -0.0144(9) 0.0007(9)
O3 0.0831(14) 0.0878(14) 0.0836(14) -0.0334(12) -0.0001(11) -0.0471(12)
O4 0.0746(13) 0.1048(16) 0.0938(15) -0.0485(13) -0.0263(11) -0.0251(12)
O1 0.0746(13) 0.0937(15) 0.0933(14) -0.0548(12) -0.0353(11) 0.0039(11)
C8 0.0457(13) 0.0478(13) 0.0423(12) -0.0213(11) -0.0045(10) -0.0090(11)
C11 0.0487(14) 0.0474(13) 0.0437(13) -0.0212(11) -0.0046(10) -0.0082(11)
C12 0.0486(14) 0.0482(13) 0.0428(12) -0.0227(11) -0.0071(10) -0.0076(11)
C10 0.0526(14) 0.0514(14) 0.0418(13) -0.0233(11) -0.0060(10) -0.0088(12)
C13 0.0484(13) 0.0484(14) 0.0375(12) -0.0189(11) -0.0034(10) -0.0069(11)
C34 0.0543(15) 0.0559(15) 0.0520(14) -0.0254(12) -0.0040(12) -0.0167(13)
C5 0.0539(14) 0.0507(14) 0.0420(13) -0.0237(11) -0.0010(11) -0.0116(12)
C14 0.0559(15) 0.0568(15) 0.0474(15) -0.0245(12) -0.0045(11) -0.0153(12)
C9 0.0550(14) 0.0551(14) 0.0447(13) -0.0263(11) -0.0058(11) -0.0133(12)
C31 0.0608(15) 0.0560(15) 0.0503(14) -0.0285(12) 0.0000(11) -0.0157(13)
C22 0.0588(16) 0.0533(15) 0.0477(14) -0.0228(12) -0.0065(11) -0.0126(12)
C24 0.0661(17) 0.0672(17) 0.0423(13) -0.0247(12) 0.0009(11) -0.0208(14)
C35 0.0559(16) 0.0647(17) 0.0659(17) -0.0417(15) 0.0024(13) -0.0159(14)
C32 0.0529(15) 0.0533(15) 0.0508(14) -0.0264(12) -0.0067(11) -0.0144(12)
C33 0.0609(15) 0.0547(15) 0.0483(13) -0.0263(12) -0.0081(11) -0.0115(12)
C6 0.0622(16) 0.0567(15) 0.0549(15) -0.0235(12) -0.0090(12) -0.0142(13)
C23 0.0686(17) 0.0644(16) 0.0464(15) -0.0254(12) -0.0036(12) -0.0174(14)
C15 0.0682(17) 0.0612(16) 0.0469(15) -0.0253(12) -0.0050(12) -0.0173(14)
C4 0.0706(17) 0.0612(16) 0.0509(15) -0.0189(13) -0.0073(13) -0.0211(14)
C7 0.0600(16) 0.0679(18) 0.0740(18) -0.0379(15) -0.0002(13) -0.0211(14)
C16 0.081(2) 0.0683(17) 0.0406(14) -0.0217(13) -0.0047(14) -0.0220(15)
C2 0.0746(19) 0.0625(17) 0.0672(18) -0.0352(15) 0.0149(15) -0.0264(15)
C27 0.0799(19) 0.087(2) 0.0432(15) -0.0258(15) -0.0030(13) -0.0227(17)
C3 0.091(2) 0.0636(18) 0.0525(16) -0.0170(13) -0.0012(15) -0.0259(16)
C25 0.106(2) 0.092(2) 0.0562(17) -0.0385(16) 0.0128(15) -0.0501(19)
C37 0.0657(19) 0.077(2) 0.102(2) -0.0564(18) -0.0026(16) -0.0021(16)
C21 0.091(2) 0.092(2) 0.0653(19) -0.0338(17) -0.0211(17) 0.0002(19)
C26 0.114(3) 0.105(2) 0.0570(17) -0.0438(17) 0.0075(16) -0.054(2)
C19 0.131(3) 0.106(3) 0.0459(17) -0.0237(18) -0.011(2) -0.036(2)
C20 0.125(3) 0.109(3) 0.064(2) -0.030(2) -0.036(2) -0.006(2)
C1 0.113(3) 0.092(2) 0.098(2) -0.0460(19) 0.0273(19) -0.059(2)
C36 0.094(2) 0.124(3) 0.137(3) -0.074(2) 0.028(2) -0.070(2)
C30 0.115(3) 0.135(3) 0.0495(17) -0.0384(18) 0.0048(17) -0.033(2)
C28 0.197(4) 0.135(3) 0.0559(19) -0.030(2) 0.026(2) -0.112(3)
C29 0.175(4) 0.118(3) 0.0581(18) -0.0396(18) 0.016(2) -0.095(3)
C17 0.075(2) 0.215(5) 0.0520(19) -0.039(2) -0.0003(16) -0.008(3)
C18 0.103(3) 0.228(5) 0.060(2) -0.045(3) 0.014(2) -0.031(3)

loop_
_atom_type_symbol
_atom_type_description
_atom_type_scat_dispersion_real
_atom_type_scat_dispersion_imag
_atom_type_scat_source
C C 0.0033 0.0016 'International Tables Vol C Tables 4.2.6.8 and 6.1.1.4'
H H 0.0000 0.0000 'International Tables Vol C Tables 4.2.6.8 and 6.1.1.4'
O O 0.0106 0.0060 'International Tables Vol C Tables 4.2.6.8 and 6.1.1.4'

loop_
_geom_angle_atom_site_label_1
_geom_angle_atom_site_label_2
_geom_angle_atom_site_label_3
_geom_angle
_geom_angle_site_symmetry_1
_geom_angle_site_symmetry_3
_geom_angle_publ_flag
C34 O2 C37 117.0(2) . . ?
C35 O3 C36 116.6(2) . . ?
C13 C8 C5 122.50(19) . . ?
C9 C8 C13 118.1(2) . . ?
C9 C8 C5 119.30(19) . . ?
C12 C11 C10 120.0(2) . . ?
C12 C11 C31 111.31(19) . . ?
C10 C11 C31 128.6(2) . . ?
C11 C12 C13 121.8(2) . . ?
C11 C12 C33 110.7(2) . . ?
C13 C12 C33 127.6(2) . . ?
C11 C10 C14 120.8(2) . . ?
C9 C10 C11 118.0(2) . . ?
C9 C10 C14 121.1(2) . . ?
C8 C13 C22 122.3(2) . . ?
C12 C13 C8 118.88(19) . . ?
C12 C13 C22 118.7(2) . . ?
O2 C34 C32 110.6(2) . . ?
O1 C34 O2 123.0(2) . . ?
O1 C34 C32 126.3(2) . . ?
C6 C5 C8 120.2(2) . . ?
C6 C5 C4 117.6(2) . . ?
C4 C5 C8 122.1(2) . . ?
C15 C14 C10 178.1(3) . . ?
C8 C9 H9 118.4 . . ?
C10 C9 C8 123.2(2) . . ?
C10 C9 H9 118.4 . . ?
C11 C31 H31A 111.1 . . ?
C11 C31 H31B 111.1 . . ?
C11 C31 C32 103.37(18) . . ?
H31A C31 H31B 109.1 . . ?
C32 C31 H31A 111.1 . . ?
C32 C31 H31B 111.1 . . ?
C23 C22 C13 177.2(3) . . ?
C25 C24 C23 121.3(2) . . ?
C29 C24 C23 120.8(2) . . ?
C29 C24 C25 117.9(2) . . ?
O3 C35 C32 109.6(2) . . ?
O4 C35 O3 124.2(2) . . ?
O4 C35 C32 126.2(3) . . ?
C34 C32 C31 110.19(19) . . ?
C34 C32 C33 108.81(19) . . ?
C31 C32 C33 105.33(18) . . ?
C35 C32 C34 108.15(19) . . ?
C35 C32 C31 111.73(19) . . ?
C35 C32 C33 112.59(19) . . ?
C12 C33 C32 103.52(17) . . ?
C12 C33 H33A 111.1 . . ?
C12 C33 H33B 111.1 . . ?
C32 C33 H33A 111.1 . . ?
C32 C33 H33B 111.1 . . ?
H33A C33 H33B 109.0 . . ?
C5 C6 H6 119.3 . . ?
C5 C6 C7 121.5(2) . . ?
C7 C6 H6 119.3 . . ?
C22 C23 C24 178.7(3) . . ?
C14 C15 C16 178.0(3) . . ?
C5 C4 H4 119.6 . . ?
C3 C4 C5 120.7(2) . . ?
C3 C4 H4 119.6 . . ?
C6 C7 H7 119.6 . . ?
C6 C7 C2 120.8(2) . . ?
C2 C7 H7 119.6 . . ?
C21 C16 C15 121.3(3) . . ?
C17 C16 C15 121.0(3) . . ?
C17 C16 C21 117.6(3) . . ?
C7 C2 C1 119.8(3) . . ?
C3 C2 C7 117.8(2) . . ?
C3 C2 C1 122.4(3) . . ?
C26 C27 C30 121.5(3) . . ?
C26 C27 C28 116.5(3) . . ?
C28 C27 C30 122.0(3) . . ?
C4 C3 C2 121.6(3) . . ?
C4 C3 H3 119.2 . . ?
C2 C3 H3 119.2 . . ?
C24 C25 H25 119.6 . . ?
C24 C25 C26 120.9(3) . . ?
C26 C25 H25 119.6 . . ?
O2 C37 H37A 109.5 . . ?
O2 C37 H37B 109.5 . . ?
O2 C37 H37C 109.5 . . ?
H37A C37 H37B 109.5 . . ?
H37A C37 H37C 109.5 . . ?
H37B C37 H37C 109.5 . . ?
C16 C21 H21 119.8 . . ?
C16 C21 C20 120.3(3) . . ?
C20 C21 H21 119.8 . . ?
C27 C26 C25 122.3(3) . . ?
C27 C26 H26 118.9 . . ?
C25 C26 H26 118.9 . . ?
C20 C19 H19 120.7 . . ?
C20 C19 C18 118.7(3) . . ?
C18 C19 H19 120.7 . . ?
C21 C20 H20 119.1 . . ?
C19 C20 C21 121.8(3) . . ?
C19 C20 H20 119.1 . . ?
C2 C1 H1A 109.5 . . ?
C2 C1 H1B 109.5 . . ?
C2 C1 H1C 109.5 . . ?
H1A C1 H1B 109.5 . . ?
H1A C1 H1C 109.5 . . ?
H1B C1 H1C 109.5 . . ?
O3 C36 H36A 109.5 . . ?
O3 C36 H36B 109.5 . . ?
O3 C36 H36C 109.5 . . ?
H36A C36 H36B 109.5 . . ?
H36A C36 H36C 109.5 . . ?
H36B C36 H36C 109.5 . . ?
C27 C30 H30A 109.5 . . ?
C27 C30 H30B 109.5 . . ?
C27 C30 H30C 109.5 . . ?
H30A C30 H30B 109.5 . . ?
H30A C30 H30C 109.5 . . ?
H30B C30 H30C 109.5 . . ?
C27 C28 H28 119.1 . . ?
C27 C28 C29 121.9(3) . . ?
C29 C28 H28 119.1 . . ?
C24 C29 C28 120.6(3) . . ?
C24 C29 H29 119.7 . . ?
C28 C29 H29 119.7 . . ?
C16 C17 H17 119.8 . . ?
C16 C17 C18 120.4(3) . . ?
C18 C17 H17 119.8 . . ?
C19 C18 C17 121.2(4) . . ?
C19 C18 H18 119.4 . . ?
C17 C18 H18 119.4 . . ?

loop_
_geom_bond_atom_site_label_1
_geom_bond_atom_site_label_2
_geom_bond_distance
_geom_bond_site_symmetry_2
_geom_bond_publ_flag
O2 C34 1.336(3) . ?
O2 C37 1.441(3) . ?
O3 C35 1.333(3) . ?
O3 C36 1.445(3) . ?
O4 C35 1.188(3) . ?
O1 C34 1.189(3) . ?
C8 C13 1.419(3) . ?
C8 C5 1.486(3) . ?
C8 C9 1.395(3) . ?
C11 C12 1.390(3) . ?
C11 C10 1.403(3) . ?
C11 C31 1.496(3) . ?
C12 C13 1.398(3) . ?
C12 C33 1.501(3) . ?
C10 C14 1.438(3) . ?
C10 C9 1.393(3) . ?
C13 C22 1.437(3) . ?
C34 C32 1.526(3) . ?
C5 C6 1.379(3) . ?
C5 C4 1.390(3) . ?
C14 C15 1.194(3) . ?
C9 H9 0.9300 . ?
C31 H31A 0.9700 . ?
C31 H31B 0.9700 . ?
C31 C32 1.547(3) . ?
C22 C23 1.193(3) . ?
C24 C23 1.440(3) . ?
C24 C25 1.370(3) . ?
C24 C29 1.358(4) . ?
C35 C32 1.517(3) . ?
C32 C33 1.551(3) . ?
C33 H33A 0.9700 . ?
C33 H33B 0.9700 . ?
C6 H6 0.9300 . ?
C6 C7 1.381(3) . ?
C15 C16 1.438(3) . ?
C4 H4 0.9300 . ?
C4 C3 1.378(4) . ?
C7 H7 0.9300 . ?
C7 C2 1.383(4) . ?
C16 C21 1.369(4) . ?
C16 C17 1.364(4) . ?
C2 C3 1.380(4) . ?
C2 C1 1.535(4) . ?
C27 C26 1.353(4) . ?
C27 C30 1.510(4) . ?
C27 C28 1.378(4) . ?
C3 H3 0.9300 . ?
C25 H25 0.9300 . ?
C25 C26 1.376(4) . ?
C37 H37A 0.9600 . ?
C37 H37B 0.9600 . ?
C37 H37C 0.9600 . ?
C21 H21 0.9300 . ?
C21 C20 1.382(4) . ?
C26 H26 0.9300 . ?
C19 H19 0.9300 . ?
C19 C20 1.333(5) . ?
C19 C18 1.338(5) . ?
C20 H20 0.9300 . ?
C1 H1A 0.9600 . ?
C1 H1B 0.9600 . ?
C1 H1C 0.9600 . ?
C36 H36A 0.9600 . ?
C36 H36B 0.9600 . ?
C36 H36C 0.9600 . ?
C30 H30A 0.9600 . ?
C30 H30B 0.9600 . ?
C30 H30C 0.9600 . ?
C28 H28 0.9300 . ?
C28 C29 1.382(4) . ?
C29 H29 0.9300 . ?
C17 H17 0.9300 . ?
C17 C18 1.393(4) . ?
C18 H18 0.9300 . ?

loop_
_geom_torsion_atom_site_label_1
_geom_torsion_atom_site_label_2
_geom_torsion_atom_site_label_3
_geom_torsion_atom_site_label_4
_geom_torsion
_geom_torsion_site_symmetry_1
_geom_torsion_site_symmetry_2
_geom_torsion_site_symmetry_3
_geom_torsion_site_symmetry_4
_geom_torsion_publ_flag
O2 C34 C32 C31 -173.67(19) . . . . ?
O2 C34 C32 C35 -51.3(3) . . . . ?
O2 C34 C32 C33 71.3(2) . . . . ?
O3 C35 C32 C34 -62.4(2) . . . . ?
O3 C35 C32 C31 59.1(3) . . . . ?
O3 C35 C32 C33 177.37(19) . . . . ?
O4 C35 C32 C34 118.8(3) . . . . ?
O4 C35 C32 C31 -119.8(3) . . . . ?
O4 C35 C32 C33 -1.5(3) . . . . ?
O1 C34 C32 C31 8.3(3) . . . . ?
O1 C34 C32 C35 130.7(3) . . . . ?
O1 C34 C32 C33 -106.7(3) . . . . ?
C8 C5 C6 C7 179.3(2) . . . . ?
C8 C5 C4 C3 -179.1(2) . . . . ?
C11 C12 C13 C8 0.9(3) . . . . ?
C11 C12 C13 C22 -175.5(2) . . . . ?
C11 C12 C33 C32 14.1(2) . . . . ?
C11 C10 C9 C8 0.1(3) . . . . ?
C11 C31 C32 C34 -94.0(2) . . . . ?
C11 C31 C32 C35 145.7(2) . . . . ?
C11 C31 C32 C33 23.2(2) . . . . ?
C12 C11 C10 C14 177.5(2) . . . . ?
C12 C11 C10 C9 0.1(3) . . . . ?
C12 C11 C31 C32 -15.3(3) . . . . ?
C10 C11 C12 C13 -0.7(3) . . . . ?
C10 C11 C12 C33 -179.1(2) . . . . ?
C10 C11 C31 C32 164.5(2) . . . . ?
C13 C8 C5 C6 134.0(2) . . . . ?
C13 C8 C5 C4 -47.0(3) . . . . ?
C13 C8 C9 C10 0.2(3) . . . . ?
C13 C12 C33 C32 -164.2(2) . . . . ?
C34 C32 C33 C12 95.3(2) . . . . ?
C5 C8 C13 C12 -177.6(2) . . . . ?
C5 C8 C13 C22 -1.3(3) . . . . ?
C5 C8 C9 C10 177.2(2) . . . . ?
C5 C6 C7 C2 -0.1(4) . . . . ?
C5 C4 C3 C2 -0.2(4) . . . . ?
C14 C10 C9 C8 -177.2(2) . . . . ?
C9 C8 C13 C12 -0.7(3) . . . . ?
C9 C8 C13 C22 175.6(2) . . . . ?
C9 C8 C5 C6 -42.9(3) . . . . ?
C9 C8 C5 C4 136.1(2) . . . . ?
C31 C11 C12 C13 179.1(2) . . . . ?
C31 C11 C12 C33 0.8(3) . . . . ?
C31 C11 C10 C14 -2.3(4) . . . . ?
C31 C11 C10 C9 -179.6(2) . . . . ?
C31 C32 C33 C12 -22.8(2) . . . . ?
C24 C25 C26 C27 -0.6(5) . . . . ?
C35 C32 C33 C12 -144.80(19) . . . . ?
C33 C12 C13 C8 179.0(2) . . . . ?
C33 C12 C13 C22 2.6(3) . . . . ?
C6 C5 C4 C3 -0.1(4) . . . . ?
C6 C7 C2 C3 -0.3(4) . . . . ?
C6 C7 C2 C1 177.8(2) . . . . ?
C23 C24 C25 C26 -179.3(3) . . . . ?
C23 C24 C29 C28 179.2(3) . . . . ?
C15 C16 C21 C20 -179.6(3) . . . . ?
C15 C16 C17 C18 179.6(4) . . . . ?
C4 C5 C6 C7 0.3(3) . . . . ?
C7 C2 C3 C4 0.4(4) . . . . ?
C16 C21 C20 C19 0.4(5) . . . . ?
C16 C17 C18 C19 -0.5(8) . . . . ?
C27 C28 C29 C24 0.8(6) . . . . ?
C25 C24 C29 C28 -2.2(5) . . . . ?
C37 O2 C34 O1 0.2(4) . . . . ?
C37 O2 C34 C32 -178.0(2) . . . . ?
C21 C16 C17 C18 2.0(6) . . . . ?
C26 C27 C28 C29 0.8(6) . . . . ?
C20 C19 C18 C17 -1.1(7) . . . . ?
C1 C2 C3 C4 -177.6(3) . . . . ?
C36 O3 C35 O4 2.2(4) . . . . ?
C36 O3 C35 C32 -176.7(2) . . . . ?
C30 C27 C26 C25 -179.9(3) . . . . ?
C30 C27 C28 C29 179.7(3) . . . . ?
C28 C27 C26 C25 -0.9(5) . . . . ?
C29 C24 C25 C26 2.1(5) . . . . ?
C17 C16 C21 C20 -2.0(5) . . . . ?
C18 C19 C20 C21 1.2(6) . . . . ?

loop_
_smtbx_masks_void_nr
_smtbx_masks_void_average_x
_smtbx_masks_void_average_y
_smtbx_masks_void_average_z
_smtbx_masks_void_volume
_smtbx_masks_void_count_electrons
_smtbx_masks_void_content
1 0.500 0.000 0.000 280.5 44.3 ?
